data_4312322
loop_
_publ_author_name
'Manuel Vicente'
'Rufina Bastida'
'Carlos Lodeiro'
'Alejandro Mac\'ias'
'A. Jorge Parola'
'Laura Valencia'
'Sharon E. Spey'

_publ_section_title
;
 Metal Complexes with a New N4O3 Amine Pendant-Armed Macrocyclic Ligand:
 Synthesis, Characterization, Crystal Structures, and Fluorescence Studies
;
_journal_name_full 'Inorganic Chemistry'
_journal_page_first 6768
_journal_page_last 6779
_journal_paper_doi 10.1021/ic034245z
_journal_volume 42
_journal_year 2003
_chemical_formula_moiety '[PbL](ClO4)2'
_chemical_formula_sum 'C24 H36 Cl2 N4 O11 Pb'
_chemical_formula_weight 834.66
_chemical_name_systematic
;
 ?
;
_space_group_IT_number 14
_symmetry_cell_setting monoclinic
_symmetry_space_group_name_Hall '-P 2ybc'
_symmetry_space_group_name_H-M 'P 1 21/c 1'
_atom_sites_solution_hydrogens geom
_atom_sites_solution_primary direct
_atom_sites_solution_secondary difmap
_audit_creation_method SHELXL-97
_cell_angle_alpha 90.00
_cell_angle_beta 90.254(3)
_cell_angle_gamma 90.00
_cell_formula_units_Z 4
_cell_length_a 9.6686(15)
_cell_length_b 13.225(2)
_cell_length_c 23.633(4)
_cell_measurement_temperature 293(2)
_cell_volume 3021.9(8)
_computing_structure_refinement 'SHELXL-97 (Sheldrick, 1997)'
_diffrn_ambient_temperature 293(2)
_diffrn_measured_fraction_theta_full 0.989
_diffrn_measured_fraction_theta_max 0.989
_diffrn_radiation_monochromator graphite
_diffrn_radiation_source 'fine-focus sealed tube'
_diffrn_radiation_type MoK\a
_diffrn_radiation_wavelength 0.71073
_diffrn_reflns_av_R_equivalents 0.0000
_diffrn_reflns_av_sigmaI/netI 0.0336
_diffrn_reflns_limit_h_max 12
_diffrn_reflns_limit_h_min -12
_diffrn_reflns_limit_k_max 16
_diffrn_reflns_limit_k_min 0
_diffrn_reflns_limit_l_max 29
_diffrn_reflns_limit_l_min 0
_diffrn_reflns_number 6121
_diffrn_reflns_theta_full 26.38
_diffrn_reflns_theta_max 26.38
_diffrn_reflns_theta_min 1.72
_exptl_absorpt_coefficient_mu 5.823
_exptl_absorpt_correction_T_max 0.3889
_exptl_absorpt_correction_T_min 0.2283
_exptl_absorpt_correction_type empirical
_exptl_absorpt_process_details 'Sadabs, Sheldrick, 1996'
_exptl_crystal_density_diffrn 1.835
_exptl_crystal_density_method 'not measured'
_exptl_crystal_F_000 1648
_exptl_crystal_size_max 0.36
_exptl_crystal_size_mid 0.28
_exptl_crystal_size_min 0.20
_refine_diff_density_max 1.129
_refine_diff_density_min -0.816
_refine_diff_density_rms 0.098
_refine_ls_extinction_method none
_refine_ls_goodness_of_fit_ref 1.043
_refine_ls_hydrogen_treatment mixed
_refine_ls_matrix_type full
_refine_ls_number_parameters 423
_refine_ls_number_reflns 6121
_refine_ls_number_restraints 0
_refine_ls_restrained_S_all 1.043
_refine_ls_R_factor_all 0.0448
_refine_ls_R_factor_gt 0.0296
_refine_ls_shift/su_max 0.009
_refine_ls_shift/su_mean 0.001
_refine_ls_structure_factor_coef Fsqd
_refine_ls_weighting_details 'calc w=1/[\s^2^(Fo^2^)+(0.0352P)^2^+3.3638P] where P=(Fo^2^+2Fc^2^)/3'
_refine_ls_weighting_scheme calc
_refine_ls_wR_factor_gt 0.0679
_refine_ls_wR_factor_ref 0.0740
_reflns_number_gt 4904
_reflns_number_total 6121
_reflns_threshold_expression >2sigma(I)
_cod_data_source_file ic034245zsi20030306_112308_2.cif
_cod_data_source_block '[PbL](ClO4)2'
_cod_original_cell_volume 3022.0(8)
_cod_database_code 4312322

loop_
_symmetry_equiv_pos_as_xyz
'x, y, z'
'-x, y+1/2, -z+1/2'
'-x, -y, -z'
'x, -y-1/2, z-1/2'

loop_
_atom_site_label
_atom_site_type_symbol
_atom_site_fract_x
_atom_site_fract_y
_atom_site_fract_z
_atom_site_U_iso_or_equiv
_atom_site_adp_type
_atom_site_occupancy
_atom_site_symmetry_multiplicity
_atom_site_calc_flag
_atom_site_refinement_flags
_atom_site_disorder_assembly
_atom_site_disorder_group
Pb Pb 0.396248(17) 0.172479(13) 0.115747(7) 0.03553(7) Uani 1 1 d . . .
C1 C 0.1014(5) 0.2557(4) 0.0536(2) 0.0453(12) Uani 1 1 d . . .
H1A H 0.1208 0.3252 0.0640 0.054 Uiso 1 1 calc R . .
H1B H 0.0035 0.2507 0.0450 0.054 Uiso 1 1 calc R . .
C2 C 0.1832(5) 0.2294(4) 0.0011(2) 0.0511(13) Uani 1 1 d . . .
H2A H 0.1581 0.1620 -0.0114 0.061 Uiso 1 1 calc R . .
H2B H 0.1594 0.2764 -0.0289 0.061 Uiso 1 1 calc R . .
C3 C 0.4034(6) 0.3277(4) -0.0064(2) 0.0511(13) Uani 1 1 d . . .
H3A H 0.3977 0.3328 -0.0473 0.061 Uiso 1 1 calc R . .
H3B H 0.5005 0.3236 0.0038 0.061 Uiso 1 1 calc R . .
C4 C 0.3432(5) 0.4233(4) 0.0193(2) 0.0482(12) Uani 1 1 d . . .
C5 C 0.2521(7) 0.4820(5) -0.0118(3) 0.0699(18) Uani 1 1 d . . .
H5 H 0.2264 0.4621 -0.0481 0.084 Uiso 1 1 calc R . .
C6 C 0.1988(8) 0.5705(6) 0.0111(4) 0.090(2) Uani 1 1 d . . .
H6 H 0.1374 0.6097 -0.0099 0.108 Uiso 1 1 calc R . .
C7 C 0.2366(8) 0.6002(5) 0.0648(4) 0.088(2) Uani 1 1 d . . .
H7 H 0.2011 0.6596 0.0800 0.106 Uiso 1 1 calc R . .
C8 C 0.3259(7) 0.5426(4) 0.0957(3) 0.0657(17) Uani 1 1 d . . .
H8 H 0.3509 0.5631 0.1319 0.079 Uiso 1 1 calc R . .
C9 C 0.3794(5) 0.4550(4) 0.0742(2) 0.0430(11) Uani 1 1 d . . .
C10 C 0.5574(6) 0.4368(4) 0.1447(2) 0.0560(15) Uani 1 1 d . . .
H10A H 0.5047 0.4556 0.1779 0.067 Uiso 1 1 calc R . .
H10B H 0.5992 0.4973 0.1292 0.067 Uiso 1 1 calc R . .
C11 C 0.6665(6) 0.3628(4) 0.1604(2) 0.0513(13) Uani 1 1 d . . .
H11A H 0.7097 0.3361 0.1266 0.062 Uiso 1 1 calc R . .
H11B H 0.7371 0.3956 0.1831 0.062 Uiso 1 1 calc R . .
C12 C 0.7047(6) 0.2114(4) 0.2114(2) 0.0501(13) Uani 1 1 d . . .
H12A H 0.7745 0.2452 0.2341 0.060 Uiso 1 1 calc R . .
H12B H 0.7498 0.1791 0.1796 0.060 Uiso 1 1 calc R . .
C13 C 0.6303(6) 0.1335(4) 0.2465(2) 0.0516(13) Uani 1 1 d . . .
H13A H 0.6982 0.0911 0.2653 0.062 Uiso 1 1 calc R . .
H13B H 0.5774 0.1678 0.2755 0.062 Uiso 1 1 calc R . .
C14 C 0.5900(5) -0.0183(4) 0.19146(19) 0.0417(11) Uani 1 1 d . . .
C15 C 0.7306(6) -0.0410(4) 0.1879(2) 0.0499(13) Uani 1 1 d . . .
H15 H 0.7963 0.0045 0.2014 0.060 Uiso 1 1 calc R . .
C16 C 0.7716(6) -0.1319(5) 0.1644(2) 0.0581(15) Uani 1 1 d . . .
H16 H 0.8653 -0.1473 0.1621 0.070 Uiso 1 1 calc R . .
C17 C 0.6771(7) -0.1986(4) 0.1445(2) 0.0602(16) Uani 1 1 d . . .
H17 H 0.7061 -0.2597 0.1290 0.072 Uiso 1 1 calc R . .
C18 C 0.5357(7) -0.1762(4) 0.1472(2) 0.0561(14) Uani 1 1 d . . .
H18 H 0.4714 -0.2218 0.1328 0.067 Uiso 1 1 calc R . .
C19 C 0.4911(5) -0.0857(4) 0.17145(19) 0.0431(12) Uani 1 1 d . . .
C20 C 0.3387(5) -0.0647(4) 0.1769(2) 0.0481(12) Uani 1 1 d . . .
H20A H 0.2889 -0.1284 0.1769 0.058 Uiso 1 1 calc R . .
H20B H 0.3219 -0.0318 0.2129 0.058 Uiso 1 1 calc R . .
C21 C 0.1318(5) 0.0081(4) 0.1341(2) 0.0477(12) Uani 1 1 d . . .
H21A H 0.1061 0.0267 0.1723 0.057 Uiso 1 1 calc R . .
H21B H 0.0910 -0.0573 0.1259 0.057 Uiso 1 1 calc R . .
C22 C 0.0751(5) 0.0858(4) 0.0931(2) 0.0501(13) Uani 1 1 d . . .
H22A H 0.0960 0.0647 0.0548 0.060 Uiso 1 1 calc R . .
H22B H -0.0248 0.0886 0.0968 0.060 Uiso 1 1 calc R . .
C23 C 0.0703(5) 0.2348(4) 0.1546(2) 0.0509(13) Uani 1 1 d . . .
H23A H 0.0442 0.1813 0.1805 0.061 Uiso 1 1 calc R . .
H23B H -0.0131 0.2710 0.1438 0.061 Uiso 1 1 calc R . .
C24 C 0.1681(6) 0.3072(4) 0.1848(2) 0.0556(14) Uani 1 1 d . . .
H24A H 0.1927 0.3625 0.1598 0.067 Uiso 1 1 calc R . .
H24B H 0.1236 0.3352 0.2180 0.067 Uiso 1 1 calc R . .
N1 N 0.1335(4) 0.1890(3) 0.10287(16) 0.0391(9) Uani 1 1 d . . .
N2 N 0.3343(5) 0.2335(4) 0.01157(17) 0.0467(11) Uani 1 1 d . . .
N3 N 0.2843(4) 0.0002(3) 0.13055(18) 0.0403(9) Uani 1 1 d . . .
N4 N 0.2932(5) 0.2506(4) 0.2015(2) 0.0516(12) Uani 1 1 d . . .
O1 O 0.4676(4) 0.3911(2) 0.10326(14) 0.0504(9) Uani 1 1 d . . .
O2 O 0.6043(3) 0.2829(3) 0.19162(14) 0.0452(8) Uani 1 1 d . . .
O3 O 0.5390(4) 0.0707(3) 0.21410(15) 0.0497(9) Uani 1 1 d . . .
O1P O 0.2860(7) -0.1743(4) -0.0624(2) 0.118(2) Uani 1 1 d . . .
O2P O 0.3927(7) -0.1260(6) 0.0215(3) 0.147(3) Uani 1 1 d . . .
O3P O 0.1658(7) -0.1280(6) 0.0159(3) 0.147(3) Uani 1 1 d . . .
O4P O 0.2652(11) -0.0093(5) -0.0294(4) 0.187(4) Uani 1 1 d . . .
O5P O 1.1921(5) 0.0929(4) 0.2873(2) 0.0920(15) Uani 1 1 d . A .
O6P O 0.9850(15) 0.1701(14) 0.2963(8) 0.139(8) Uani 0.60(2) 1 d P A 1
O7P O 0.995(2) 0.0053(13) 0.2908(12) 0.200(11) Uani 0.60(2) 1 d P A 1
O8P O 1.0884(13) 0.081(2) 0.3672(4) 0.147(11) Uani 0.60(2) 1 d P A 1
O6P' O 1.015(3) 0.1735(16) 0.341(2) 0.20(2) Uani 0.40(2) 1 d P A 2
O7P' O 1.0438(18) -0.0005(14) 0.3536(8) 0.093(7) Uani 0.40(2) 1 d P A 2
O8P' O 0.961(2) 0.056(3) 0.2722(8) 0.140(13) Uani 0.40(2) 1 d P A 2
Cl1 Cl 0.29020(16) -0.10603(11) -0.01716(6) 0.0603(4) Uani 1 1 d . . .
Cl2 Cl 1.05797(16) 0.08585(11) 0.31273(6) 0.0605(4) Uani 1 1 d . . .
H2 H 0.376(6) 0.187(4) -0.005(2) 0.047(16) Uiso 1 1 d . . .
H3 H 0.302(6) -0.027(5) 0.100(3) 0.07(2) Uiso 1 1 d . . .
H41 H 0.271(7) 0.216(5) 0.228(3) 0.08(2) Uiso 1 1 d . . .
H42 H 0.343(7) 0.303(5) 0.210(3) 0.08(2) Uiso 1 1 d . . .

loop_
_atom_site_aniso_label
_atom_site_aniso_U_11
_atom_site_aniso_U_22
_atom_site_aniso_U_33
_atom_site_aniso_U_23
_atom_site_aniso_U_13
_atom_site_aniso_U_12
Pb 0.03024(10) 0.04044(10) 0.03591(10) 0.00506(8) 0.00108(6) 0.00422(8)
C1 0.032(3) 0.048(3) 0.056(3) 0.009(2) -0.008(2) 0.003(2)
C2 0.055(3) 0.061(3) 0.037(3) 0.006(2) -0.010(2) -0.005(3)
C3 0.053(3) 0.068(4) 0.032(2) 0.004(2) 0.007(2) -0.005(3)
C4 0.045(3) 0.049(3) 0.051(3) 0.018(2) 0.002(2) -0.002(2)
C5 0.071(4) 0.073(4) 0.065(4) 0.031(3) -0.008(3) 0.001(4)
C6 0.072(5) 0.079(5) 0.119(7) 0.044(5) -0.014(5) 0.016(4)
C7 0.079(5) 0.058(4) 0.127(7) 0.023(4) 0.027(5) 0.023(4)
C8 0.081(5) 0.051(3) 0.065(4) 0.009(3) 0.018(3) 0.012(3)
C9 0.047(3) 0.040(3) 0.042(3) 0.009(2) 0.008(2) 0.004(2)
C10 0.087(4) 0.038(3) 0.043(3) -0.005(2) -0.002(3) -0.008(3)
C11 0.055(3) 0.051(3) 0.048(3) 0.001(2) -0.005(3) -0.013(3)
C12 0.047(3) 0.057(3) 0.046(3) -0.006(2) -0.009(2) 0.005(3)
C13 0.070(4) 0.051(3) 0.033(2) 0.000(2) -0.006(3) 0.015(3)
C14 0.050(3) 0.039(3) 0.035(2) 0.011(2) 0.004(2) 0.013(2)
C15 0.047(3) 0.046(3) 0.056(3) 0.009(2) -0.002(2) 0.010(2)
C16 0.054(3) 0.069(4) 0.052(3) 0.010(3) 0.001(3) 0.025(3)
C17 0.085(5) 0.050(3) 0.045(3) -0.001(2) -0.003(3) 0.029(3)
C18 0.075(4) 0.045(3) 0.048(3) 0.008(2) -0.006(3) 0.014(3)
C19 0.053(3) 0.041(3) 0.036(2) 0.011(2) 0.001(2) 0.009(2)
C20 0.047(3) 0.046(3) 0.050(3) 0.015(2) 0.001(2) -0.001(2)
C21 0.036(3) 0.046(3) 0.060(3) 0.008(2) 0.003(2) -0.003(2)
C22 0.035(3) 0.057(3) 0.059(3) 0.007(3) -0.008(2) -0.005(2)
C23 0.038(3) 0.064(3) 0.051(3) 0.006(3) 0.011(2) 0.016(3)
C24 0.059(4) 0.054(3) 0.054(3) -0.007(3) 0.009(3) 0.013(3)
N1 0.030(2) 0.046(2) 0.041(2) 0.0007(18) -0.0010(17) 0.0035(17)
N2 0.048(3) 0.059(3) 0.033(2) -0.001(2) 0.0048(19) 0.006(2)
N3 0.038(2) 0.042(2) 0.041(2) 0.0033(19) -0.0011(18) 0.0050(18)
N4 0.053(3) 0.056(3) 0.046(3) -0.005(2) 0.000(2) 0.001(2)
O1 0.069(2) 0.0392(19) 0.0428(18) -0.0034(15) -0.0119(17) 0.0064(17)
O2 0.0415(19) 0.0455(19) 0.0484(19) 0.0069(16) -0.0022(16) -0.0014(16)
O3 0.048(2) 0.0445(19) 0.057(2) 0.0027(17) 0.0017(17) 0.0088(17)
O1P 0.115(5) 0.150(5) 0.089(4) -0.072(4) 0.007(3) 0.003(4)
O2P 0.117(5) 0.190(6) 0.133(5) -0.045(5) -0.069(4) 0.072(5)
O3P 0.116(5) 0.209(7) 0.117(5) -0.062(5) 0.030(4) -0.019(5)
O4P 0.286(11) 0.072(4) 0.202(8) 0.022(5) -0.038(8) 0.025(5)
O5P 0.082(4) 0.084(3) 0.110(4) 0.001(3) 0.020(3) -0.006(3)
O6P 0.101(9) 0.156(15) 0.159(14) 0.049(11) -0.011(10) 0.062(10)
O7P 0.208(19) 0.108(12) 0.28(3) 0.019(13) -0.097(17) -0.107(12)
O8P 0.098(9) 0.30(3) 0.040(5) 0.039(9) 0.000(5) 0.011(13)
O6P' 0.16(3) 0.076(14) 0.35(5) -0.12(2) 0.17(3) -0.059(14)
O7P' 0.083(11) 0.091(12) 0.104(12) 0.047(9) -0.003(9) -0.012(8)
O8P' 0.109(14) 0.23(4) 0.084(11) 0.032(16) -0.061(10) -0.061(18)
Cl1 0.0565(9) 0.0622(9) 0.0622(8) -0.0156(7) -0.0159(7) 0.0165(7)
Cl2 0.0582(9) 0.0631(9) 0.0601(8) 0.0071(7) -0.0108(7) -0.0098(7)

loop_
_atom_type_symbol
_atom_type_description
_atom_type_scat_dispersion_real
_atom_type_scat_dispersion_imag
_atom_type_scat_source
C C 0.0033 0.0016 'International Tables Vol C Tables 4.2.6.8 and 6.1.1.4'
H H 0.0000 0.0000 'International Tables Vol C Tables 4.2.6.8 and 6.1.1.4'
N N 0.0061 0.0033 'International Tables Vol C Tables 4.2.6.8 and 6.1.1.4'
O O 0.0106 0.0060 'International Tables Vol C Tables 4.2.6.8 and 6.1.1.4'
Cl Cl 0.1484 0.1585 'International Tables Vol C Tables 4.2.6.8 and 6.1.1.4'
Pb Pb -3.3944 10.1111 'International Tables Vol C Tables 4.2.6.8 and 6.1.1.4'

loop_
_geom_angle_atom_site_label_1
_geom_angle_atom_site_label_2
_geom_angle_atom_site_label_3
_geom_angle
_geom_angle_site_symmetry_1
_geom_angle_site_symmetry_3
_geom_angle_publ_flag
N4 Pb N3 95.04(18) . . ?
N4 Pb N1 70.22(14) . . ?
N3 Pb N1 70.82(12) . . ?
N4 Pb N2 122.65(16) . . ?
N3 Pb N2 107.74(14) . . ?
N1 Pb N2 69.22(13) . . ?
N1 C1 C2 113.4(4) . . ?
N2 C2 C1 111.9(4) . . ?
N2 C3 C4 114.4(4) . . ?
C5 C4 C9 118.5(5) . . ?
C5 C4 C3 120.0(5) . . ?
C9 C4 C3 121.5(4) . . ?
C4 C5 C6 120.2(6) . . ?
C7 C6 C5 120.1(6) . . ?
C8 C7 C6 120.0(7) . . ?
C7 C8 C9 121.0(7) . . ?
C8 C9 O1 124.6(5) . . ?
C8 C9 C4 120.1(5) . . ?
O1 C9 C4 115.2(4) . . ?
O1 C10 C11 108.6(4) . . ?
O2 C11 C10 108.5(5) . . ?
O2 C12 C13 107.9(4) . . ?
O3 C13 C12 113.4(4) . . ?
O3 C14 C19 115.5(4) . . ?
O3 C14 C15 123.7(5) . . ?
C19 C14 C15 120.7(5) . . ?
C16 C15 C14 119.5(5) . . ?
C17 C16 C15 120.8(5) . . ?
C16 C17 C18 120.3(5) . . ?
C19 C18 C17 120.3(6) . . ?
C14 C19 C18 118.4(5) . . ?
C14 C19 C20 121.7(4) . . ?
C18 C19 C20 119.9(5) . . ?
N3 C20 C19 112.7(4) . . ?
N3 C21 C22 111.7(4) . . ?
N1 C22 C21 112.7(4) . . ?
N1 C23 C24 112.5(4) . . ?
N4 C24 C23 108.3(4) . . ?
C1 N1 C22 110.0(4) . . ?
C1 N1 C23 108.3(4) . . ?
C22 N1 C23 109.9(4) . . ?
C1 N1 Pb 110.2(3) . . ?
C22 N1 Pb 108.3(3) . . ?
C23 N1 Pb 110.2(3) . . ?
C3 N2 C2 115.4(4) . . ?
C3 N2 Pb 114.9(3) . . ?
C2 N2 Pb 111.2(3) . . ?
C21 N3 C20 110.4(4) . . ?
C21 N3 Pb 111.6(3) . . ?
C20 N3 Pb 117.9(3) . . ?
C24 N4 Pb 108.8(3) . . ?
C9 O1 C10 116.8(4) . . ?
C11 O2 C12 111.9(4) . . ?
C14 O3 C13 118.7(4) . . ?
O4P Cl1 O2P 117.3(5) . . ?
O4P Cl1 O1P 116.7(5) . . ?
O2P Cl1 O1P 113.8(4) . . ?
O4P Cl1 O3P 99.1(6) . . ?
O2P Cl1 O3P 101.4(5) . . ?
O1P Cl1 O3P 105.0(4) . . ?
O8P Cl2 O7P 116.2(12) . . ?
O8P Cl2 O6P 115.1(10) . . ?
O7P Cl2 O6P 107.8(11) . . ?
O8P Cl2 O8P' 143.5(12) . . ?
O7P Cl2 O8P' 37.0(11) . . ?
O6P Cl2 O8P' 72.1(14) . . ?
O8P Cl2 O6P' 68.9(18) . . ?
O7P Cl2 O6P' 135.2(15) . . ?
O6P Cl2 O6P' 46.4(17) . . ?
O8P' Cl2 O6P' 111.1(19) . . ?
O8P Cl2 O5P 102.3(6) . . ?
O7P Cl2 O5P 107.6(12) . . ?
O6P Cl2 O5P 107.0(7) . . ?
O8P' Cl2 O5P 109.7(11) . . ?
O6P' Cl2 O5P 114.6(8) . . ?
O8P Cl2 O7P' 50.1(9) . . ?
O7P Cl2 O7P' 66.4(10) . . ?
O6P Cl2 O7P' 138.6(10) . . ?
O8P' Cl2 O7P' 99.5(12) . . ?
O6P' Cl2 O7P' 107.1(16) . . ?
O5P Cl2 O7P' 113.8(7) . . ?

loop_
_geom_bond_atom_site_label_1
_geom_bond_atom_site_label_2
_geom_bond_distance
_geom_bond_site_symmetry_2
_geom_bond_publ_flag
Pb N4 2.488(5) . ?
Pb N3 2.547(4) . ?
Pb N1 2.567(4) . ?
Pb N2 2.657(4) . ?
C1 N1 1.491(6) . ?
C1 C2 1.516(7) . ?
C2 N2 1.481(7) . ?
C3 N2 1.478(6) . ?
C3 C4 1.519(7) . ?
C4 C5 1.382(8) . ?
C4 C9 1.408(7) . ?
C5 C6 1.389(10) . ?
C6 C7 1.376(11) . ?
C7 C8 1.361(9) . ?
C8 C9 1.366(7) . ?
C9 O1 1.381(6) . ?
C10 O1 1.438(6) . ?
C10 C11 1.485(8) . ?
C11 O2 1.423(6) . ?
C12 O2 1.432(6) . ?
C12 C13 1.507(8) . ?
C13 O3 1.432(6) . ?
C14 O3 1.384(6) . ?
C14 C19 1.390(7) . ?
C14 C15 1.395(7) . ?
C15 C16 1.383(7) . ?
C16 C17 1.353(9) . ?
C17 C18 1.400(9) . ?
C18 C19 1.396(7) . ?
C19 C20 1.505(7) . ?
C20 N3 1.487(6) . ?
C21 N3 1.481(6) . ?
C21 C22 1.514(7) . ?
C22 N1 1.495(6) . ?
C23 N1 1.497(6) . ?
C23 C24 1.521(8) . ?
C24 N4 1.475(7) . ?
O1P Cl1 1.401(5) . ?
O2P Cl1 1.370(5) . ?
O3P Cl1 1.467(7) . ?
O4P Cl1 1.333(6) . ?
O5P Cl2 1.435(5) . ?
O6P Cl2 1.373(12) . ?
O7P Cl2 1.331(15) . ?
O8P Cl2 1.320(9) . ?
O6P' Cl2 1.401(14) . ?
O7P' Cl2 1.501(13) . ?
O8P' Cl2 1.391(18) . ?
